data_7126802
loop_
_publ_author_name
'Appel, Sebastian'
'Br\"uggemann, Peter'
'Ganter, Christian'

_publ_section_title
;
 A tropylium annulated N-heterocyclic carbene.
;
_journal_issue 63
_journal_name_full 'Chemical communications (Cambridge, England)'
_journal_page_first 9020
_journal_page_last 9023
_journal_paper_doi 10.1039/d0cc04482b
_journal_volume 56
_journal_year 2020
_chemical_formula_moiety 'C10 H12 N2, C2 F6 O6 S2'
_chemical_formula_sum 'C12 H12 F6 N2 O6 S2'
_chemical_formula_weight 458.36
_chemical_name_systematic 1,3-dimethylcyclohepta[d]imidazole-1,3-diium-trifluoromethanesulfonate
_space_group_crystal_system monoclinic
_space_group_IT_number 14
_space_group_name_Hall '-P 2ybc'
_space_group_name_H-M_alt 'P 1 21/c 1'
_atom_sites_solution_hydrogens mixed
_atom_sites_solution_primary direct
_atom_sites_solution_secondary difmap
_audit_creation_method SHELXL-2014/7
_audit_update_record
;
2020-03-20 deposited with the CCDC.	2020-07-01 downloaded from the CCDC.
;
_cell_angle_alpha 90
_cell_angle_beta 90.480(3)
_cell_angle_gamma 90
_cell_formula_units_Z 4
_cell_length_a 6.8205(4)
_cell_length_b 12.3993(7)
_cell_length_c 21.2683(12)
_cell_measurement_reflns_used 9919
_cell_measurement_temperature 296(2)
_cell_measurement_theta_max 66.001
_cell_measurement_theta_min 4.127
_cell_volume 1798.58(18)
_computing_cell_refinement 'SAINT (Bruker, 2015)'
_computing_data_collection 'APEX2 (Bruker, 2014)'
_computing_data_reduction 'SAINT (Bruker, 2015)'
_computing_molecular_graphics 'DIAMOND 3.2 (Crystal Impact, 2015)'
_computing_publication_material 'SHELXL-97 (Sheldrick, 2008)'
_computing_structure_refinement 'SHELXL-2014/7 (Sheldrick, 2014)'
_computing_structure_solution 'SHELXL-2014 (Sheldrick, 2014)'
_diffrn_ambient_temperature 296(2)
_diffrn_measured_fraction_theta_full 0.977
_diffrn_measured_fraction_theta_max 0.977
_diffrn_measurement_device_type 'Bruker Kappa APEX-II CCD area detector'
_diffrn_measurement_method '\w scans'
_diffrn_radiation_monochromator 'multilayer mirror'
_diffrn_radiation_source 'microfocus sealed tube'
_diffrn_radiation_type CuK\a
_diffrn_radiation_wavelength 1.54178
_diffrn_reflns_av_R_equivalents 0.0295
_diffrn_reflns_av_unetI/netI 0.0185
_diffrn_reflns_Laue_measured_fraction_full 0.977
_diffrn_reflns_Laue_measured_fraction_max 0.977
_diffrn_reflns_limit_h_max 6
_diffrn_reflns_limit_h_min -7
_diffrn_reflns_limit_k_max 13
_diffrn_reflns_limit_k_min -12
_diffrn_reflns_limit_l_max 23
_diffrn_reflns_limit_l_min -20
_diffrn_reflns_number 13229
_diffrn_reflns_point_group_measured_fraction_full 0.977
_diffrn_reflns_point_group_measured_fraction_max 0.977
_diffrn_reflns_theta_full 59.971
_diffrn_reflns_theta_max 59.971
_diffrn_reflns_theta_min 4.127
_exptl_absorpt_coefficient_mu 3.599
_exptl_absorpt_correction_T_max 0.7528
_exptl_absorpt_correction_T_min 0.4470
_exptl_absorpt_correction_type multi-scan
_exptl_absorpt_process_details '(<i>SADABS</i>; Sheldrick, 2015)'
_exptl_crystal_colour colorless
_exptl_crystal_density_diffrn 1.693
_exptl_crystal_density_method 'not measured'
_exptl_crystal_description block
_exptl_crystal_F_000 928
_exptl_crystal_size_max 0.250
_exptl_crystal_size_mid 0.250
_exptl_crystal_size_min 0.250
_refine_diff_density_max 0.523
_refine_diff_density_min -0.664
_refine_diff_density_rms 0.075
_refine_ls_extinction_method none
_refine_ls_goodness_of_fit_ref 1.039
_refine_ls_hydrogen_treatment mixed
_refine_ls_matrix_type full
_refine_ls_number_parameters 290
_refine_ls_number_reflns 2602
_refine_ls_number_restraints 0
_refine_ls_restrained_S_all 1.039
_refine_ls_R_factor_all 0.0775
_refine_ls_R_factor_gt 0.0751
_refine_ls_shift/su_max 0.006
_refine_ls_shift/su_mean 0.001
_refine_ls_structure_factor_coef Fsqd
_refine_ls_weighting_details 'w=1/[\s^2^(Fo^2^)+(0.1191P)^2^+2.7926P] where P=(Fo^2^+2Fc^2^)/3'
_refine_ls_weighting_scheme calc
_refine_ls_wR_factor_gt 0.2063
_refine_ls_wR_factor_ref 0.2092
_reflns_Friedel_coverage 0.000
_reflns_number_gt 2452
_reflns_number_total 2602
_reflns_threshold_expression 'I > 2\s(I)'
_cod_data_source_file d0cc04482b2.cif
_cod_data_source_block cu_scan_0m-auto
_cod_depositor_comments 'Adding full bibliography for 7126798--7126803.cif.'
_cod_original_sg_symbol_H-M 'P 21/c'
_cod_database_code 7126802
_shelx_shelxl_version_number 2014/7
_shelx_space_group_comment
;
The symmetry employed for this shelxl refinement is uniquely defined
by the following loop, which should always be used as a source of
symmetry information in preference to the above space-group names.
They are only intended as comments.
;
_shelx_estimated_absorpt_t_min 0.466
_shelx_estimated_absorpt_t_max 0.466

loop_
_space_group_symop_operation_xyz
'x, y, z'
'-x, y+1/2, -z+1/2'
'-x, -y, -z'
'x, -y-1/2, z-1/2'

loop_
_atom_site_label
_atom_site_type_symbol
_atom_site_fract_x
_atom_site_fract_y
_atom_site_fract_z
_atom_site_U_iso_or_equiv
_atom_site_adp_type
_atom_site_occupancy
_atom_site_site_symmetry_order
_atom_site_calc_flag
_atom_site_refinement_flags_posn
_atom_site_refinement_flags_adp
_atom_site_refinement_flags_occupancy
_atom_site_disorder_assembly
_atom_site_disorder_group
S1 S 0.28186(15) 0.43917(8) 0.33593(6) 0.0590(4) Uani 1 1 d . . . . .
S2 S 0.3079(2) 0.11758(13) 0.59879(8) 0.0857(5) Uani 1 1 d . . . . .
F1 F 0.3772(11) 0.4268(5) 0.4529(2) 0.190(3) Uani 1 1 d . . . . .
F2 F 0.0881(12) 0.4917(6) 0.4341(3) 0.200(3) Uani 1 1 d . . . . .
F3 F 0.3424(11) 0.5881(4) 0.4185(2) 0.172(2) Uani 1 1 d . . . . .
F4 F 0.2003(10) 0.3144(5) 0.6166(4) 0.212(4) Uani 1 1 d . . . . .
F5 F -0.0355(5) 0.2087(5) 0.5937(2) 0.1376(17) Uani 1 1 d . . . . .
F6 F 0.1658(7) 0.2622(4) 0.5248(2) 0.1399(17) Uani 1 1 d . . . . .
O1 O 0.4853(5) 0.4303(3) 0.3237(2) 0.0895(12) Uani 1 1 d . . . . .
O2 O 0.1869(6) 0.3376(3) 0.3397(3) 0.1138(16) Uani 1 1 d . . . . .
O3 O 0.1834(6) 0.5201(3) 0.29999(19) 0.0944(12) Uani 1 1 d . . . . .
O4 O 0.2253(9) 0.0407(5) 0.5624(4) 0.168(3) Uani 1 1 d . . . . .
O5 O 0.4909(7) 0.1491(5) 0.5825(4) 0.167(3) Uani 1 1 d . . . . .
O6 O 0.2756(11) 0.0931(9) 0.6597(3) 0.230(5) Uani 1 1 d . . . . .
N1 N 0.6935(5) 0.2320(3) 0.28914(18) 0.0587(9) Uani 1 1 d . . . . .
N2 N 0.6770(5) 0.2157(3) 0.39070(18) 0.0620(10) Uani 1 1 d . . . . .
C1 C 0.7776(7) 0.2554(4) 0.3438(3) 0.0669(13) Uani 1 1 d . . . . .
C2 C 0.7305(10) 0.2266(6) 0.4578(3) 0.101(2) Uani 1 1 d . . . . .
H2A H 0.6213 0.2555 0.4805 0.152 Uiso 1 1 calc R U . . .
H2B H 0.8407 0.2743 0.4620 0.152 Uiso 1 1 calc R U . . .
H2C H 0.7642 0.1571 0.4746 0.152 Uiso 1 1 calc R U . . .
C3 C 0.7625(13) 0.2713(6) 0.2284(3) 0.0888(18) Uani 1 1 d . . . . .
C4 C 0.5260(6) 0.1740(3) 0.30104(19) 0.0514(10) Uani 1 1 d . . . . .
C5 C 0.4012(7) 0.1376(4) 0.2547(2) 0.0636(12) Uani 1 1 d . . . . .
C6 C 0.2284(8) 0.0830(4) 0.2636(3) 0.0725(13) Uani 1 1 d . . . . .
C7 C 0.1452(8) 0.0512(4) 0.3187(3) 0.0793(17) Uani 1 1 d . . . . .
C8 C 0.2096(8) 0.0618(4) 0.3810(3) 0.0762(15) Uani 1 1 d . . . . .
C9 C 0.3775(7) 0.1113(4) 0.4028(2) 0.0646(12) Uani 1 1 d . . . . .
C10 C 0.5146(6) 0.1628(3) 0.36642(19) 0.0510(10) Uani 1 1 d . . . . .
C11 C 0.2738(14) 0.4907(6) 0.4151(3) 0.110(2) Uani 1 1 d . . . . .
C12 C 0.1551(9) 0.2314(6) 0.5833(3) 0.0929(18) Uani 1 1 d . . . . .
H1 H 0.876(8) 0.299(4) 0.348(2) 0.077(15) Uiso 1 1 d . . . . .
H3A H 0.865(9) 0.306(5) 0.235(3) 0.085(19) Uiso 1 1 d . . . . .
H3B H 0.669(10) 0.330(6) 0.215(3) 0.11(2) Uiso 1 1 d . . . . .
H3C H 0.771(9) 0.204(6) 0.203(3) 0.10(2) Uiso 1 1 d . . . . .
H5 H 0.450(8) 0.157(4) 0.214(3) 0.079(15) Uiso 1 1 d . . . . .
H6 H 0.157(8) 0.061(4) 0.221(2) 0.075(14) Uiso 1 1 d . . . . .
H7 H 0.028(10) 0.014(5) 0.318(3) 0.103(19) Uiso 1 1 d . . . . .
H8 H 0.133(10) 0.015(6) 0.424(3) 0.12(2) Uiso 1 1 d . . . . .
H9 H 0.404(6) 0.108(3) 0.444(2) 0.048(11) Uiso 1 1 d . . . . .

loop_
_atom_site_aniso_label
_atom_site_aniso_U_11
_atom_site_aniso_U_22
_atom_site_aniso_U_33
_atom_site_aniso_U_23
_atom_site_aniso_U_13
_atom_site_aniso_U_12
S1 0.0491(7) 0.0462(6) 0.0816(8) -0.0042(5) -0.0031(5) 0.0046(4)
S2 0.0696(9) 0.0874(10) 0.1001(11) 0.0294(8) 0.0062(7) -0.0062(7)
F1 0.279(8) 0.196(5) 0.094(3) 0.044(3) -0.040(4) 0.029(5)
F2 0.241(7) 0.202(6) 0.158(5) 0.002(4) 0.118(5) 0.049(5)
F3 0.299(8) 0.104(3) 0.112(3) -0.041(3) -0.035(4) -0.026(4)
F4 0.228(7) 0.152(5) 0.255(7) -0.110(5) -0.096(6) 0.052(5)
F5 0.075(2) 0.202(5) 0.137(3) -0.009(3) 0.011(2) 0.030(3)
F6 0.136(3) 0.165(4) 0.119(3) 0.056(3) -0.005(3) 0.025(3)
O1 0.056(2) 0.083(2) 0.130(3) 0.012(2) 0.0130(19) 0.0066(17)
O2 0.072(3) 0.061(2) 0.208(5) -0.021(3) 0.021(3) -0.0154(18)
O3 0.102(3) 0.091(3) 0.090(2) -0.008(2) -0.029(2) 0.039(2)
O4 0.126(5) 0.102(4) 0.275(9) -0.033(5) -0.010(5) 0.000(3)
O5 0.059(3) 0.158(5) 0.284(8) 0.102(5) 0.022(3) 0.003(3)
O6 0.172(6) 0.378(13) 0.140(5) 0.160(7) 0.011(4) 0.033(7)
N1 0.056(2) 0.0458(19) 0.075(2) -0.0020(16) 0.0106(17) -0.0011(16)
N2 0.063(2) 0.056(2) 0.067(2) -0.0035(17) -0.0148(18) -0.0032(17)
C1 0.057(3) 0.054(3) 0.090(4) -0.007(2) -0.005(3) -0.007(2)
C2 0.123(5) 0.104(5) 0.076(4) -0.013(3) -0.037(3) -0.011(4)
C3 0.110(5) 0.073(4) 0.084(4) 0.004(3) 0.029(4) -0.020(4)
C4 0.050(2) 0.038(2) 0.066(3) -0.0047(17) -0.0001(18) 0.0072(17)
C5 0.070(3) 0.056(3) 0.065(3) -0.013(2) -0.009(2) 0.007(2)
C6 0.065(3) 0.065(3) 0.088(4) -0.016(3) -0.013(3) 0.001(2)
C7 0.052(3) 0.052(3) 0.134(6) -0.012(3) -0.005(3) -0.003(2)
C8 0.066(3) 0.056(3) 0.107(4) 0.007(3) 0.016(3) 0.000(2)
C9 0.067(3) 0.059(3) 0.068(3) 0.007(2) 0.007(2) 0.006(2)
C10 0.049(2) 0.044(2) 0.060(2) -0.0002(17) -0.0029(17) 0.0059(17)
C11 0.155(7) 0.098(5) 0.078(4) 0.018(4) 0.004(4) 0.012(5)
C12 0.084(4) 0.122(5) 0.073(3) -0.025(3) -0.009(3) 0.006(3)

loop_
_atom_type_symbol
_atom_type_description
_atom_type_scat_dispersion_real
_atom_type_scat_dispersion_imag
_atom_type_scat_source
C C 0.0181 0.0091 'International Tables Vol C Tables 4.2.6.8 and 6.1.1.4'
H H 0.0000 0.0000 'International Tables Vol C Tables 4.2.6.8 and 6.1.1.4'
N N 0.0311 0.0180 'International Tables Vol C Tables 4.2.6.8 and 6.1.1.4'
O O 0.0492 0.0322 'International Tables Vol C Tables 4.2.6.8 and 6.1.1.4'
F F 0.0727 0.0534 'International Tables Vol C Tables 4.2.6.8 and 6.1.1.4'
S S 0.3331 0.5567 'International Tables Vol C Tables 4.2.6.8 and 6.1.1.4'

loop_
_geom_angle_atom_site_label_1
_geom_angle_atom_site_label_2
_geom_angle_atom_site_label_3
_geom_angle
_geom_angle_site_symmetry_1
_geom_angle_site_symmetry_3
_geom_angle_publ_flag
O1 S1 O2 112.9(2) . . ?
O1 S1 O3 114.4(3) . . ?
O2 S1 O3 116.2(3) . . ?
O1 S1 C11 103.7(4) . . ?
O2 S1 C11 104.1(4) . . ?
O3 S1 C11 103.5(3) . . ?
O4 S2 O6 108.7(6) . . ?
O4 S2 O5 116.0(5) . . ?
O6 S2 O5 117.9(5) . . ?
O4 S2 C12 102.3(3) . . ?
O6 S2 C12 104.8(5) . . ?
O5 S2 C12 105.2(3) . . ?
C1 N1 C4 107.9(4) . . ?
C1 N1 C3 124.3(5) . . ?
C4 N1 C3 127.6(5) . . ?
C1 N2 C10 108.5(4) . . ?
C1 N2 C2 125.0(4) . . ?
C10 N2 C2 126.5(4) . . ?
N2 C1 N1 111.1(4) . . ?
N2 C1 H1 124(4) . . ?
N1 C1 H1 124(4) . . ?
N2 C2 H2A 109.5 . . ?
N2 C2 H2B 109.5 . . ?
H2A C2 H2B 109.5 . . ?
N2 C2 H2C 109.5 . . ?
H2A C2 H2C 109.5 . . ?
H2B C2 H2C 109.5 . . ?
N1 C3 H3A 107(4) . . ?
N1 C3 H3B 106(4) . . ?
H3A C3 H3B 102(6) . . ?
N1 C3 H3C 103(4) . . ?
H3A C3 H3C 118(6) . . ?
H3B C3 H3C 119(5) . . ?
C5 C4 N1 123.4(4) . . ?
C5 C4 C10 129.9(4) . . ?
N1 C4 C10 106.7(3) . . ?
C4 C5 C6 126.1(5) . . ?
C4 C5 H5 110(3) . . ?
C6 C5 H5 124(3) . . ?
C7 C6 C5 128.7(5) . . ?
C7 C6 H6 118(3) . . ?
C5 C6 H6 113(3) . . ?
C6 C7 C8 131.0(5) . . ?
C6 C7 H7 120(4) . . ?
C8 C7 H7 109(4) . . ?
C9 C8 C7 127.9(5) . . ?
C9 C8 H8 109(3) . . ?
C7 C8 H8 122(3) . . ?
C10 C9 C8 125.8(5) . . ?
C10 C9 H9 116(3) . . ?
C8 C9 H9 118(3) . . ?
C9 C10 N2 123.8(4) . . ?
C9 C10 C4 130.4(4) . . ?
N2 C10 C4 105.9(4) . . ?
F3 C11 F1 109.5(8) . . ?
F3 C11 F2 108.6(7) . . ?
F1 C11 F2 108.9(7) . . ?
F3 C11 S1 111.6(5) . . ?
F1 C11 S1 109.5(6) . . ?
F2 C11 S1 108.8(6) . . ?
F4 C12 F6 106.0(7) . . ?
F4 C12 F5 107.6(6) . . ?
F6 C12 F5 106.3(5) . . ?
F4 C12 S2 113.2(5) . . ?
F6 C12 S2 111.8(4) . . ?
F5 C12 S2 111.5(5) . . ?

loop_
_geom_bond_atom_site_label_1
_geom_bond_atom_site_label_2
_geom_bond_distance
_geom_bond_site_symmetry_2
_geom_bond_publ_flag
S1 O1 1.418(4) . ?
S1 O2 1.418(4) . ?
S1 O3 1.427(4) . ?
S1 C11 1.803(7) . ?
S2 O4 1.349(6) . ?
S2 O6 1.351(6) . ?
S2 O5 1.356(5) . ?
S2 C12 1.783(7) . ?
F1 C11 1.327(8) . ?
F2 C11 1.332(10) . ?
F3 C11 1.297(9) . ?
F4 C12 1.286(7) . ?
F5 C12 1.350(7) . ?
F6 C12 1.304(7) . ?
N1 C1 1.325(6) . ?
N1 C4 1.376(5) . ?
N1 C3 1.463(7) . ?
N2 C1 1.310(6) . ?
N2 C10 1.383(5) . ?
N2 C2 1.477(6) . ?
C1 H1 0.86(6) . ?
C2 H2A 0.9600 . ?
C2 H2B 0.9600 . ?
C2 H2C 0.9600 . ?
C3 H3A 0.83(6) . ?
C3 H3B 1.01(7) . ?
C3 H3C 0.99(7) . ?
C4 C5 1.373(6) . ?
C4 C10 1.400(6) . ?
C5 C6 1.374(7) . ?
C5 H5 0.95(6) . ?
C6 C7 1.364(9) . ?
C6 H6 1.06(5) . ?
C7 C8 1.398(9) . ?
C7 H7 0.93(7) . ?
C8 C9 1.376(8) . ?
C8 H8 1.20(7) . ?
C9 C10 1.376(6) . ?
C9 H9 0.90(4) . ?

loop_
_geom_torsion_atom_site_label_1
_geom_torsion_atom_site_label_2
_geom_torsion_atom_site_label_3
_geom_torsion_atom_site_label_4
_geom_torsion
_geom_torsion_site_symmetry_1
_geom_torsion_site_symmetry_2
_geom_torsion_site_symmetry_3
_geom_torsion_site_symmetry_4
_geom_torsion_publ_flag
C10 N2 C1 N1 -0.3(5) . . . . ?
C2 N2 C1 N1 179.7(5) . . . . ?
C4 N1 C1 N2 0.5(5) . . . . ?
C3 N1 C1 N2 175.5(5) . . . . ?
C1 N1 C4 C5 179.2(4) . . . . ?
C3 N1 C4 C5 4.4(7) . . . . ?
C1 N1 C4 C10 -0.5(4) . . . . ?
C3 N1 C4 C10 -175.2(5) . . . . ?
N1 C4 C5 C6 -177.3(4) . . . . ?
C10 C4 C5 C6 2.3(8) . . . . ?
C4 C5 C6 C7 -1.6(9) . . . . ?
C5 C6 C7 C8 -1.5(10) . . . . ?
C6 C7 C8 C9 1.8(9) . . . . ?
C7 C8 C9 C10 1.5(8) . . . . ?
C8 C9 C10 N2 177.0(4) . . . . ?
C8 C9 C10 C4 -3.4(8) . . . . ?
C1 N2 C10 C9 179.7(4) . . . . ?
C2 N2 C10 C9 -0.3(7) . . . . ?
C1 N2 C10 C4 0.0(5) . . . . ?
C2 N2 C10 C4 180.0(5) . . . . ?
C5 C4 C10 C9 1.0(7) . . . . ?
N1 C4 C10 C9 -179.4(4) . . . . ?
C5 C4 C10 N2 -179.4(4) . . . . ?
N1 C4 C10 N2 0.3(4) . . . . ?
O1 S1 C11 F3 66.6(7) . . . . ?
O2 S1 C11 F3 -175.0(6) . . . . ?
O3 S1 C11 F3 -53.1(7) . . . . ?
O1 S1 C11 F1 -54.7(7) . . . . ?
O2 S1 C11 F1 63.7(7) . . . . ?
O3 S1 C11 F1 -174.4(6) . . . . ?
O1 S1 C11 F2 -173.6(5) . . . . ?
O2 S1 C11 F2 -55.2(6) . . . . ?
O3 S1 C11 F2 66.7(6) . . . . ?
O4 S2 C12 F4 176.0(7) . . . . ?
O6 S2 C12 F4 62.6(8) . . . . ?
O5 S2 C12 F4 -62.4(8) . . . . ?
O4 S2 C12 F6 -64.4(6) . . . . ?
O6 S2 C12 F6 -177.7(6) . . . . ?
O5 S2 C12 F6 57.3(6) . . . . ?
O4 S2 C12 F5 54.4(6) . . . . ?
O6 S2 C12 F5 -58.9(6) . . . . ?
O5 S2 C12 F5 176.1(5) . . . . ?
